data_7111068
loop_
_publ_author_name
'Wong, Ken-Tsung'
'Lehn, Jean-Marie'
'Peng, Shie-Ming'
'Lee, Gene-Hsiang'

_publ_section_title
;
 Nanoscale molecular organometallo-wires containing diruthenium cores
;
_journal_issue 22
_journal_name_full 'Chemical Communications'
_journal_page_first 2259
_journal_paper_doi 10.1039/b005679k
_journal_year 2000
_chemical_formula_sum 'C166 H166 N16 Ru4 Si2'
_chemical_formula_weight 2845.61
_chemical_name_systematic
; 
 ? 
;
_space_group_IT_number 15
_symmetry_cell_setting monoclinic
_symmetry_space_group_name_Hall '-C 2yc'
_symmetry_space_group_name_H-M 'C 1 2/c 1'
_atom_sites_solution_hydrogens geom
_atom_sites_solution_primary direct
_atom_sites_solution_secondary difmap
_audit_creation_method SHELXL
_cell_angle_alpha 90.00
_cell_angle_beta 118.194(1)
_cell_angle_gamma 90.00
_cell_formula_units_Z 4
_cell_length_a 46.3325(12)
_cell_length_b 13.6260(4)
_cell_length_c 27.5394(7)
_cell_measurement_reflns_used 7554
_cell_measurement_temperature 150(1)
_cell_volume 15323.5(7)
_computing_cell_refinement 'Siemens SAINT'
_computing_data_collection 'Siemens SMART'
_computing_data_reduction 'Siemens SAINT'
_computing_molecular_graphics 'Siemens SHELXTL'
_computing_publication_material 'Siemens SHELXTL'
_computing_structure_refinement 'SHELXL-93 (Sheldrick, 1993)'
_computing_structure_solution 'SHELXS-86 (Sheldrick, 1990)'
_diffrn_ambient_temperature 150(1)
_diffrn_measurement_device 'Siemens SMART CCD'
_diffrn_measurement_method '\w scans'
_diffrn_radiation_monochromator graphite
_diffrn_radiation_source 'fine-focus sealed tube'
_diffrn_radiation_type MoK\a
_diffrn_radiation_wavelength 0.71073
_diffrn_reflns_av_R_equivalents 0.1203
_diffrn_reflns_av_sigmaI/netI 0.1726
_diffrn_reflns_limit_h_max 55
_diffrn_reflns_limit_h_min -55
_diffrn_reflns_limit_k_max 13
_diffrn_reflns_limit_k_min -16
_diffrn_reflns_limit_l_max 32
_diffrn_reflns_limit_l_min -29
_diffrn_reflns_number 28842
_diffrn_reflns_theta_max 25.00
_diffrn_reflns_theta_min 1.00
_diffrn_standards_decay_% 30
_exptl_absorpt_coefficient_mu 0.457
_exptl_absorpt_correction_T_max 0.9280
_exptl_absorpt_correction_T_min 0.5092
_exptl_absorpt_correction_type ' empirical used sadabs'
_exptl_crystal_colour black
_exptl_crystal_density_diffrn 1.233
_exptl_crystal_density_meas ?
_exptl_crystal_description needle
_exptl_crystal_F_000 5912
_exptl_crystal_size_max 0.35
_exptl_crystal_size_mid 0.08
_exptl_crystal_size_min 0.04
_refine_diff_density_max 2.730
_refine_diff_density_min -1.844
_refine_diff_density_rms 0.242
_refine_ls_extinction_method none
_refine_ls_goodness_of_fit_all 1.022
_refine_ls_goodness_of_fit_obs 1.201
_refine_ls_matrix_type full
_refine_ls_number_parameters 730
_refine_ls_number_reflns 12218
_refine_ls_number_restraints 0
_refine_ls_restrained_S_all 1.004
_refine_ls_restrained_S_obs 1.201
_refine_ls_R_factor_all 0.2144
_refine_ls_R_factor_obs 0.1122
_refine_ls_shift/esd_max 0.042
_refine_ls_shift/esd_mean 0.002
_refine_ls_structure_factor_coef Fsqd
_refine_ls_weighting_details 'w=1/[\s^2^(Fo^2^)+(0.1889P)^2^+0.0000P] where P=(Fo^2^+2Fc^2^)/3'
_refine_ls_weighting_scheme calc
_refine_ls_wR_factor_all 0.3377
_refine_ls_wR_factor_obs 0.2771
_reflns_number_observed 6204
_reflns_number_total 13116
_reflns_observed_criterion >2sigma(I)
_cod_data_source_file b005679ksup1.cif
_cod_data_source_block ic6379
_cod_depositor_comments
;
The following automatic conversions were performed:

'_symmetry_cell_setting' value 'Monoclinic' changed to 'monoclinic'
according to /home/saulius/struct/CIF-dictionaries/cif_core.dic
dictionary named 'cif_core.dic' version 2.4.2 from 2011-04-26.

Automatic conversion script
Id: cif_fix_values 1891 2012-01-12 08:04:46Z andrius 

The following automatic conversions were performed:

'_exptl_crystal_density_meas' value 'not_measured' was changed to '?'
- the value is perceived as not measured.

Automatic conversion script
Id: cif_fix_values 3008 2015-01-20 13:52:24Z robertas 

The following automatic conversions were performed:

'_refine_ls_weighting_scheme' value 'calc
w=1/[\s^2^(Fo^2^)+(0.1889P)^2^+0.0000P] where P=(Fo^2^+2Fc^2^)/3' was
changed to 'calc'. New tag '_refine_ls_weighting_details' was
created. The value of the new tag was set to
'w=1/[\s^2^(Fo^2^)+(0.1889P)^2^+0.0000P] where P=(Fo^2^+2Fc^2^)/3'.

Automatic conversion script
Id: cif_fix_values 3143 2015-03-26 13:38:13Z robertas 
;
_cod_original_sg_symbol_H-M C2/c
_cod_database_code 7111068

loop_
_symmetry_equiv_pos_as_xyz
'x, y, z'
'-x, y, -z+1/2'
'x+1/2, y+1/2, z'
'-x+1/2, y+1/2, -z+1/2'
'-x, -y, -z'
'x, -y, z-1/2'
'-x+1/2, -y+1/2, -z'
'x+1/2, -y+1/2, z-1/2'

loop_
_atom_site_aniso_label
_atom_site_aniso_U_11
_atom_site_aniso_U_22
_atom_site_aniso_U_33
_atom_site_aniso_U_23
_atom_site_aniso_U_13
_atom_site_aniso_U_12
Ru1 0.0108(5) 0.0486(7) 0.0249(5) -0.0007(5) 0.0022(4) 0.0019(5)
Ru2 0.0114(5) 0.0453(6) 0.0244(5) -0.0003(5) 0.0039(4) 0.0031(5)
Si1 0.019(2) 0.139(5) 0.064(3) -0.026(3) -0.001(2) 0.008(3)
N1 0.012(5) 0.057(7) 0.035(6) -0.001(5) 0.007(4) 0.010(5)
N2 0.014(5) 0.067(8) 0.031(6) 0.009(5) 0.011(4) 0.011(5)
N3 0.019(5) 0.052(7) 0.040(6) -0.003(5) 0.008(5) -0.002(5)
N4 0.018(5) 0.033(6) 0.036(6) -0.004(5) 0.015(5) 0.002(4)
N5 0.011(5) 0.050(7) 0.033(6) -0.003(5) 0.008(4) -0.002(5)
N6 0.010(4) 0.037(6) 0.014(5) 0.001(4) -0.001(4) -0.002(4)
N7 0.011(5) 0.069(8) 0.023(5) -0.002(5) 0.004(4) 0.000(5)
N8 0.016(5) 0.050(7) 0.034(6) 0.000(5) 0.011(5) 0.004(5)
C1 0.031(8) 0.142(17) 0.044(9) 0.003(10) -0.005(7) 0.025(10)
C2 0.021(7) 0.093(13) 0.046(8) -0.015(8) -0.003(6) 0.007(7)
C3 0.006(6) 0.089(11) 0.040(8) -0.004(7) -0.002(6) 0.006(7)
C4 0.035(8) 0.063(9) 0.016(6) -0.010(6) -0.004(6) 0.009(7)
C5 0.037(8) 0.047(8) 0.029(7) 0.005(6) 0.014(6) 0.011(7)
C6 0.026(6) 0.061(9) 0.026(5) 0.007(5) -0.008(5) 0.013(6)
C7 0.047(9) 0.065(9) 0.030(7) 0.003(7) 0.015(7) 0.019(8)
C8 0.036(8) 0.064(10) 0.046(9) -0.003(8) -0.006(7) 0.017(8)
C9 0.050(12) 0.246(31) 0.079(15) -0.008(17) -0.006(11) 0.058(16)
C10 0.032(10) 0.274(33) 0.113(18) -0.066(20) 0.019(12) 0.006(16)
C11 0.039(11) 0.136(19) 0.168(22) -0.027(16) 0.047(13) -0.034(12)
C12 0.016(6) 0.046(8) 0.045(8) 0.011(6) 0.021(6) 0.010(6)
C13 0.019(6) 0.058(9) 0.031(7) -0.001(6) 0.007(6) -0.004(6)
C14 0.019(6) 0.032(7) 0.036(7) 0.010(5) 0.011(6) -0.005(5)
C15 0.016(6) 0.038(8) 0.053(9) -0.001(6) 0.022(6) 0.006(6)
C16 0.029(7) 0.051(9) 0.033(7) 0.002(6) 0.015(6) 0.016(7)
C17 0.039(9) 0.073(12) 0.092(13) 0.006(9) 0.039(9) -0.006(8)
C18 0.038(11) 0.130(19) 0.173(23) 0.038(17) 0.059(13) 0.008(12)
C19 0.022(8) 0.129(18) 0.121(16) -0.050(14) 0.044(10) -0.029(11)
C20 0.029(9) 0.139(18) 0.073(12) -0.015(12) 0.004(9) 0.038(11)
C21 0.032(8) 0.071(11) 0.086(12) 0.012(9) 0.025(8) 0.006(8)
C22 0.021(6) 0.053(9) 0.035(7) -0.021(6) 0.020(6) -0.016(6)
C23 0.033(8) 0.057(10) 0.033(8) -0.005(7) 0.014(6) 0.000(7)
C24 0.048(10) 0.052(10) 0.103(14) 0.001(9) 0.052(10) 0.013(8)
C25 0.045(9) 0.069(12) 0.042(9) -0.024(8) 0.026(8) -0.021(8)
C26 0.044(9) 0.060(10) 0.041(8) -0.014(7) 0.025(7) -0.001(7)
C27 0.029(7) 0.056(9) 0.033(7) -0.006(6) 0.020(6) 0.007(6)
C28 0.007(6) 0.063(10) 0.040(8) 0.010(7) -0.001(6) -0.010(6)
C29 0.042(9) 0.069(11) 0.048(9) 0.019(8) 0.007(8) -0.008(8)
C30 0.057(11) 0.097(15) 0.053(11) 0.014(11) 0.006(9) -0.016(11)
C31 0.043(10) 0.077(13) 0.070(13) 0.036(10) 0.006(9) 0.021(9)
C32 0.042(9) 0.071(12) 0.081(13) 0.032(10) 0.017(9) 0.003(9)
C33 0.033(8) 0.065(11) 0.059(10) 0.006(8) 0.021(8) -0.008(8)
C34 0.016(6) 0.041(8) 0.029(6) -0.007(6) 0.011(5) -0.005(5)
C35 0.032(7) 0.035(8) 0.055(9) -0.007(7) 0.017(7) -0.011(6)
C36 0.032(8) 0.085(12) 0.044(9) -0.021(8) 0.016(7) -0.019(8)
C37 0.031(8) 0.058(10) 0.063(10) 0.008(8) 0.022(8) -0.009(7)
C38 0.025(7) 0.056(9) 0.040(8) -0.005(7) 0.015(6) -0.003(6)
C39 0.026(7) 0.056(9) 0.028(7) 0.000(6) 0.008(6) 0.001(6)
C40 0.017(6) 0.032(7) 0.021(6) 0.005(5) 0.007(5) -0.001(5)
C41 0.019(6) 0.069(10) 0.024(7) -0.012(6) -0.003(5) -0.014(6)
C42 0.022(7) 0.096(13) 0.036(8) -0.008(8) -0.001(6) -0.013(8)
C43 0.084(13) 0.077(11) 0.025(8) -0.006(7) 0.022(8) 0.019(10)
C44 0.034(7) 0.096(12) 0.028(7) 0.006(8) 0.016(6) -0.004(8)
C45 0.038(8) 0.066(9) 0.031(7) 0.001(7) 0.016(6) 0.020(7)
C46 0.017(6) 0.055(9) 0.033(7) 0.001(6) 0.008(6) -0.004(6)
C47 0.048(10) 0.154(18) 0.040(9) 0.030(10) 0.023(8) 0.037(11)
C48 0.086(15) 0.158(20) 0.087(14) 0.044(14) 0.069(13) 0.048(14)
C49 0.088(15) 0.104(15) 0.049(10) 0.006(10) 0.047(11) 0.006(12)
C50 0.069(12) 0.100(14) 0.021(8) 0.005(8) -0.004(8) -0.022(10)
C51 0.046(9) 0.078(12) 0.048(9) 0.018(8) 0.019(8) -0.001(8)
C52 0.027(7) 0.048(9) 0.043(8) 0.005(7) 0.005(6) 0.000(7)
C53 0.043(9) 0.058(10) 0.073(11) -0.035(8) 0.032(8) -0.014(8)
C54 0.074(13) 0.092(14) 0.054(10) -0.007(9) 0.029(10) 0.009(11)
C55 0.065(13) 0.049(12) 0.125(18) -0.016(11) -0.017(13) -0.005(10)
C56 0.043(11) 0.067(14) 0.166(23) -0.032(14) -0.002(13) -0.004(11)
C57 0.032(9) 0.081(13) 0.109(16) -0.024(11) -0.002(10) -0.004(9)
C58 0.019(6) 0.030(7) 0.032(7) -0.005(5) 0.011(5) -0.004(5)
C59 0.028(7) 0.047(8) 0.042(8) 0.014(6) 0.012(6) 0.003(6)
C60 0.017(6) 0.052(9) 0.048(8) -0.005(7) 0.010(6) 0.003(6)
C61 0.021(7) 0.049(9) 0.039(8) 0.009(6) 0.010(6) 0.011(6)
C62 0.038(8) 0.050(9) 0.046(8) 0.006(7) 0.022(7) 0.017(7)
C63 0.012(6) 0.055(9) 0.037(7) -0.007(6) 0.013(5) -0.007(6)
C64 0.070(12) 0.078(13) 0.082(13) -0.004(10) 0.034(11) -0.009(10)
C65 0.049(10) 0.059(11) 0.059(10) 0.000(8) 0.024(8) -0.014(8)
C66 0.059(12) 0.092(15) 0.082(14) -0.003(11) 0.036(11) -0.014(11)
C67 0.091(17) 0.053(14) 0.135(23) 0.004(14) 0.014(16) 0.006(12)
C68 0.102(19) 0.109(20) 0.062(13) 0.014(13) -0.019(13) -0.070(16)
C69 0.081(14) 0.076(13) 0.070(12) -0.006(10) 0.044(11) -0.024(11)
C70 0.066(11) 0.087(13) 0.051(10) -0.015(9) 0.030(9) -0.012(10)

loop_
_atom_site_label
_atom_site_type_symbol
_atom_site_fract_x
_atom_site_fract_y
_atom_site_fract_z
_atom_site_U_iso_or_equiv
_atom_site_thermal_displace_type
_atom_site_occupancy
_atom_site_calc_flag
_atom_site_refinement_flags
Ru1 Ru 0.86047(2) 0.02288(8) 0.28395(4) 0.0307(3) Uani 1 d .
Ru2 Ru 0.81325(2) 0.01802(8) 0.18540(4) 0.0289(3) Uani 1 d .
Si1 Si 0.63626(10) 0.0022(5) -0.0269(2) 0.082(2) Uani 1 d .
N1 N 0.8834(2) -0.0313(8) 0.2406(4) 0.036(3) Uani 1 d .
N2 N 0.8365(2) -0.0727(8) 0.1589(4) 0.037(3) Uani 1 d .
N3 N 0.8484(2) -0.1144(8) 0.2928(4) 0.039(3) Uani 1 d .
N4 N 0.7981(2) -0.1004(7) 0.2124(4) 0.028(2) Uani 1 d .
N5 N 0.8324(2) 0.0752(8) 0.3144(4) 0.032(2) Uani 1 d .
N6 N 0.7935(2) 0.1069(7) 0.2251(3) 0.023(2) Uani 1 d .
N7 N 0.8675(2) 0.1629(8) 0.2645(4) 0.036(3) Uani 1 d .
N8 N 0.8346(2) 0.1352(7) 0.1707(4) 0.033(2) Uani 1 d .
C1 C 0.9860(4) 0.0030(15) 0.4775(6) 0.082(6) Uani 1 d .
C2 C 0.9596(3) 0.0042(12) 0.4355(6) 0.061(5) Uani 1 d .
C3 C 0.9301(3) 0.0124(11) 0.3891(5) 0.050(4) Uani 1 d .
C4 C 0.9035(3) 0.0141(10) 0.3477(5) 0.045(4) Uani 1 d .
C5 C 0.7690(3) 0.0264(10) 0.1213(5) 0.038(3) Uani 1 d .
C6 C 0.7416(3) 0.0284(9) 0.0841(4) 0.046(3) Uani 1 d .
C7 C 0.7093(4) 0.0241(11) 0.0466(5) 0.049(4) Uani 1 d .
C8 C 0.6800(4) 0.0165(11) 0.0136(6) 0.059(4) Uani 1 d .
C9 C 0.6224(5) 0.0396(20) -0.0994(8) 0.139(11) Uani 1 d .
H9A H 0.6330(5) -0.0020(20) -0.1154(8) 0.209 Uiso 1 calc R
H9B H 0.6283(5) 0.1083(20) -0.1004(8) 0.209 Uiso 1 calc R
H9C H 0.5986(5) 0.0322(20) -0.1206(8) 0.209 Uiso 1 calc R
C10 C 0.6174(4) 0.0767(22) 0.0035(9) 0.146(11) Uani 1 d .
H10A H 0.5935(4) 0.0703(22) -0.0178(9) 0.219 Uiso 1 calc R
H10B H 0.6236(4) 0.1454(22) 0.0034(9) 0.219 Uiso 1 calc R
H10C H 0.6246(4) 0.0553(22) 0.0415(9) 0.219 Uiso 1 calc R
C11 C 0.6262(4) -0.1267(16) -0.0241(10) 0.115(8) Uani 1 d .
H11A H 0.6365(4) -0.1675(16) -0.0408(10) 0.173 Uiso 1 calc R
H11B H 0.6023(4) -0.1353(16) -0.0444(10) 0.173 Uiso 1 calc R
H11C H 0.6342(4) -0.1462(16) 0.0144(10) 0.173 Uiso 1 calc R
C12 C 0.8683(3) -0.0762(9) 0.1912(5) 0.033(3) Uani 1 d .
H12A H 0.8814(3) -0.1120(9) 0.1791(5) 0.040 Uiso 1 calc R
C13 C 0.8186(3) -0.1494(10) 0.2584(5) 0.038(3) Uani 1 d .
H13A H 0.8118(3) -0.2101(10) 0.2666(5) 0.046 Uiso 1 calc R
C14 C 0.8037(3) 0.1104(8) 0.2781(5) 0.030(3) Uani 1 d .
H14A H 0.7900(3) 0.1395(8) 0.2910(5) 0.035 Uiso 1 calc R
C15 C 0.8558(3) 0.1899(9) 0.2127(5) 0.033(3) Uani 1 d .
H15A H 0.8627(3) 0.2508(9) 0.2048(5) 0.040 Uiso 1 calc R
C16 C 0.9189(3) -0.0350(10) 0.2615(5) 0.038(3) Uani 1 d .
C17 C 0.9344(4) 0.0440(12) 0.2550(7) 0.065(5) Uani 1 d .
H17A H 0.9219(4) 0.1003(12) 0.2367(7) 0.078 Uiso 1 calc R
C18 C 0.9683(5) 0.0451(17) 0.2744(10) 0.110(8) Uani 1 d .
H18A H 0.9786(5) 0.1011(17) 0.2690(10) 0.132 Uiso 1 calc R
C19 C 0.9856(4) -0.0329(17) 0.3003(9) 0.086(7) Uani 1 d .
H19A H 1.0085(4) -0.0326(17) 0.3126(9) 0.104 Uiso 1 calc R
C20 C 0.9715(4) -0.1157(17) 0.3102(7) 0.089(7) Uani 1 d .
H20A H 0.9843(4) -0.1715(17) 0.3287(7) 0.106 Uiso 1 calc R
C21 C 0.9357(4) -0.1130(12) 0.2907(7) 0.064(5) Uani 1 d .
H21A H 0.9250(4) -0.1651(12) 0.2988(7) 0.077 Uiso 1 calc R
C22 C 0.8225(3) -0.1414(10) 0.1145(5) 0.033(3) Uani 1 d .
C23 C 0.8302(3) -0.2388(11) 0.1263(5) 0.042(3) Uani 1 d .
H23A H 0.8443(3) -0.2607(11) 0.1627(5) 0.050 Uiso 1 calc R
C24 C 0.8160(4) -0.3047(11) 0.0815(7) 0.061(4) Uani 1 d .
H24A H 0.8215(4) -0.3723(11) 0.0879(7) 0.073 Uiso 1 calc R
C25 C 0.7948(4) -0.2750(12) 0.0291(6) 0.050(4) Uani 1 d .
H25A H 0.7849(4) -0.3216(12) 0.0002(6) 0.060 Uiso 1 calc R
C26 C 0.7881(3) -0.1791(11) 0.0193(6) 0.046(4) Uani 1 d .
H26A H 0.7741(3) -0.1574(11) -0.0172(6) 0.056 Uiso 1 calc R
C27 C 0.8014(3) -0.1117(10) 0.0615(5) 0.037(3) Uani 1 d .
H27A H 0.7960(3) -0.0442(10) 0.0540(5) 0.045 Uiso 1 calc R
C28 C 0.8694(3) -0.1875(11) 0.3325(5) 0.042(4) Uani 1 d .
C29 C 0.8827(4) -0.1699(12) 0.3880(6) 0.059(4) Uani 1 d .
H29A H 0.8775(4) -0.1111(12) 0.4009(6) 0.071 Uiso 1 calc R
C30 C 0.9035(4) -0.2383(15) 0.4251(7) 0.077(6) Uani 1 d .
H30A H 0.9137(4) -0.2254(15) 0.4635(7) 0.093 Uiso 1 calc R
C31 C 0.9092(4) -0.3231(14) 0.4064(8) 0.072(5) Uani 1 d .
H31A H 0.9232(4) -0.3703(14) 0.4321(8) 0.086 Uiso 1 calc R
C32 C 0.8956(4) -0.3431(13) 0.3524(8) 0.070(5) Uani 1 d .
H32A H 0.8999(4) -0.4037(13) 0.3399(8) 0.083 Uiso 1 calc R
C33 C 0.8756(3) -0.2749(12) 0.3157(6) 0.053(4) Uani 1 d .
H33A H 0.8657(3) -0.2890(12) 0.2774(6) 0.063 Uiso 1 calc R
C34 C 0.7653(3) -0.1390(9) 0.1891(5) 0.028(3) Uani 1 d .
C35 C 0.7501(3) -0.1783(9) 0.1375(6) 0.042(3) Uani 1 d .
H35A H 0.7618(3) -0.1856(9) 0.1173(6) 0.050 Uiso 1 calc R
C36 C 0.7167(3) -0.2086(11) 0.1136(6) 0.054(4) Uani 1 d .
H36A H 0.7060(3) -0.2385(11) 0.0782(6) 0.065 Uiso 1 calc R
C37 C 0.7007(3) -0.1930(10) 0.1433(6) 0.051(4) Uani 1 d .
H37A H 0.6783(3) -0.2109(10) 0.1277(6) 0.061 Uiso 1 calc R
C38 C 0.7152(3) -0.1530(10) 0.1943(5) 0.040(3) Uani 1 d .
H38A H 0.7034(3) -0.1430(10) 0.2142(5) 0.048 Uiso 1 calc R
C39 C 0.7482(3) -0.1270(10) 0.2167(5) 0.039(3) Uani 1 d .
H39A H 0.7589(3) -0.0999(10) 0.2527(5) 0.046 Uiso 1 calc R
C40 C 0.8395(3) 0.0733(8) 0.3719(4) 0.024(3) Uani 1 d .
C41 C 0.8677(3) 0.1135(10) 0.4128(5) 0.042(3) Uani 1 d .
H41A H 0.8829(3) 0.1440(10) 0.4037(5) 0.051 Uiso 1 calc R
C42 C 0.8740(3) 0.1099(12) 0.4667(6) 0.057(4) Uani 1 d .
H42A H 0.8936(3) 0.1371(12) 0.4950(6) 0.069 Uiso 1 calc R
C43 C 0.8510(4) 0.0656(12) 0.4794(5) 0.063(5) Uani 1 d .
H43A H 0.8548(4) 0.0656(12) 0.5165(5) 0.076 Uiso 1 calc R
C44 C 0.8238(3) 0.0232(12) 0.4401(5) 0.052(4) Uani 1 d .
H44A H 0.8094(3) -0.0106(12) 0.4500(5) 0.062 Uiso 1 calc R
C45 C 0.8166(3) 0.0282(10) 0.3860(5) 0.045(3) Uani 1 d .
H45A H 0.7967(3) 0.0020(10) 0.3581(5) 0.054 Uiso 1 calc R
C46 C 0.8300(3) 0.1641(10) 0.1168(5) 0.037(3) Uani 1 d .
C47 C 0.8558(4) 0.1565(15) 0.1057(6) 0.080(6) Uani 1 d .
H47A H 0.8763(4) 0.1331(15) 0.1334(6) 0.096 Uiso 1 calc R
C48 C 0.8523(5) 0.1822(16) 0.0554(8) 0.099(7) Uani 1 d .
H48A H 0.8704(5) 0.1745(16) 0.0484(8) 0.119 Uiso 1 calc R
C49 C 0.8238(5) 0.2185(14) 0.0149(7) 0.074(5) Uani 1 d .
H49A H 0.8222(5) 0.2390(14) -0.0192(7) 0.089 Uiso 1 calc R
C50 C 0.7973(5) 0.2249(13) 0.0242(6) 0.074(6) Uani 1 d .
H50A H 0.7770(5) 0.2494(13) -0.0037(6) 0.089 Uiso 1 calc R
C51 C 0.8003(4) 0.1948(11) 0.0760(6) 0.059(4) Uani 1 d .
H51A H 0.7818(4) 0.1960(11) 0.0822(6) 0.071 Uiso 1 calc R
C52 C 0.8842(3) 0.2360(10) 0.3036(5) 0.044(4) Uani 1 d .
C53 C 0.8667(4) 0.3072(11) 0.3144(6) 0.056(4) Uani 1 d .
H53A H 0.8435(4) 0.3099(11) 0.2925(6) 0.067 Uiso 1 calc R
C54 C 0.8819(5) 0.3730(14) 0.3556(6) 0.074(5) Uani 1 d .
H54A H 0.8694(5) 0.4178(14) 0.3645(6) 0.089 Uiso 1 calc R
C55 C 0.9157(5) 0.3749(14) 0.3846(9) 0.105(8) Uani 1 d .
H55A H 0.9267(5) 0.4273(14) 0.4092(9) 0.125 Uiso 1 calc R
C56 C 0.9321(5) 0.3052(15) 0.3780(10) 0.113(9) Uani 1 d .
H56A H 0.9547(5) 0.3002(15) 0.4037(10) 0.136 Uiso 1 calc R
C57 C 0.9189(4) 0.2358(13) 0.3353(8) 0.088(7) Uani 1 d .
H57A H 0.9323(4) 0.1917(13) 0.3280(8) 0.106 Uiso 1 calc R
C58 C 0.7637(3) 0.1614(9) 0.1942(5) 0.028(3) Uani 1 d .
C59 C 0.7336(3) 0.1249(10) 0.1872(5) 0.041(3) Uani 1 d .
H59A H 0.7324(3) 0.0634(10) 0.2024(5) 0.049 Uiso 1 calc R
C60 C 0.7057(3) 0.1812(10) 0.1575(5) 0.042(3) Uani 1 d .
H60A H 0.6853(3) 0.1570(10) 0.1529(5) 0.050 Uiso 1 calc R
C61 C 0.7063(3) 0.2671(10) 0.1353(5) 0.038(3) Uani 1 d .
H61A H 0.6865(3) 0.3031(10) 0.1158(5) 0.045 Uiso 1 calc R
C62 C 0.7353(3) 0.3052(10) 0.1402(5) 0.044(3) Uani 1 d .
H62A H 0.7359(3) 0.3661(10) 0.1239(5) 0.053 Uiso 1 calc R
C63 C 0.7639(3) 0.2489(10) 0.1708(5) 0.034(3) Uani 1 d .
H63A H 0.7842(3) 0.2734(10) 0.1751(5) 0.041 Uiso 1 calc R
C64 C 0.7667(4) 0.4640(13) 0.0587(7) 0.077(5) Uani 1 d .
H64A H 0.7801(4) 0.4176(13) 0.0509(7) 0.116 Uiso 1 calc R
H64B H 0.7631(4) 0.5235(13) 0.0366(7) 0.116 Uiso 1 calc R
H64C H 0.7455(4) 0.4337(13) 0.0495(7) 0.116 Uiso 1 calc R
C65 C 0.7842(4) 0.4906(11) 0.1197(7) 0.056(4) Uani 1 d .
C66 C 0.8141(5) 0.4530(14) 0.1542(8) 0.076(5) Uani 1 d .
H66A H 0.8246(5) 0.4117(14) 0.1396(8) 0.091 Uiso 1 calc R
C67 C 0.8293(6) 0.4724(15) 0.2086(12) 0.109(9) Uani 1 d .
H67A H 0.8486(6) 0.4377(15) 0.2326(12) 0.131 Uiso 1 calc R
C68 C 0.8172(6) 0.5403(18) 0.2284(8) 0.114(10) Uani 1 d .
H68A H 0.8298(6) 0.5628(18) 0.2652(8) 0.137 Uiso 1 calc R
C69 C 0.7858(5) 0.5791(13) 0.1953(7) 0.072(5) Uani 1 d .
H69A H 0.7754(5) 0.6214(13) 0.2098(7) 0.086 Uiso 1 calc R
C70 C 0.7710(4) 0.5524(13) 0.1408(7) 0.067(5) Uani 1 d .
H70A H 0.7501(4) 0.5796(13) 0.1169(7) 0.080 Uiso 1 calc R
C71 C 1.0510 0.0491 0.4434 0.200 Uiso 1 d .
H71A H 1.0385 0.0609 0.4634(99) 0.300 Uiso 1 calc R
H71B H 1.0740 0.0382 0.4698(99) 0.300 Uiso 1 calc R
H71C H 1.0422 -0.0089 0.4199(99) 0.300 Uiso 1 calc R
C72 C 1.0484 0.1272 0.4121 0.200 Uiso 1 d .
C73 C 1.0582 0.1688 0.3725 0.200 Uiso 1 d .
H73A H 1.0752 0.1350 0.3693(99) 0.240 Uiso 1 calc R
C74 C 1.0448 0.2569 0.3370 0.200 Uiso 1 d .
H74A H 1.0487 0.2747 0.3072(99) 0.240 Uiso 1 calc R
C75 C 1.0282 0.3019 0.3523 0.200 Uiso 1 d .
H75A H 1.0234 0.3668 0.3381(99) 0.240 Uiso 1 calc R
C76 C 1.0166 0.2825 0.3812 0.200 Uiso 1 d .
H76A H 1.0023 0.3287 0.3847(99) 0.240 Uiso 1 calc R
C77 C 1.0224 0.2024 0.4078 0.200 Uiso 1 d .
H77A H 1.0100 0.1880 0.4262(99) 0.240 Uiso 1 calc R
C78 C 0.5693 -0.3353 -0.1328 0.200 Uiso 1 d .
H78A H 0.5560 -0.3691 -0.1188(99) 0.300 Uiso 1 calc R
H78B H 0.5910 -0.3209 -0.1022(99) 0.300 Uiso 1 calc R
H78C H 0.5716 -0.3773 -0.1597(99) 0.300 Uiso 1 calc R
C79 C 0.5528 -0.2413 -0.1601 0.200 Uiso 1 d .
H79A H 0.5503 -0.1976 -0.1336(99) 0.240 Uiso 1 calc R
H79B H 0.5308 -0.2544 -0.1914(99) 0.240 Uiso 1 calc R
C80 C 0.5755 -0.1941 -0.1805 0.200 Uiso 1 d .
H80A H 0.5825 -0.2429 -0.1994(99) 0.240 Uiso 1 calc R
H80B H 0.5951 -0.1648 -0.1496(99) 0.240 Uiso 1 calc R
C81 C 0.5529 -0.1117 -0.2224 0.200 Uiso 1 d .
H81A H 0.5461 -0.0629 -0.2031(99) 0.240 Uiso 1 calc R
H81B H 0.5330 -0.1415 -0.2525(99) 0.240 Uiso 1 calc R
C82 C 0.5751 -0.0591 -0.2471 0.200 Uiso 1 d .
H82A H 0.5982 -0.0614 -0.2179(99) 0.240 Uiso 1 calc R
H82B H 0.5736 -0.1006 -0.2778(99) 0.240 Uiso 1 calc R
C83 C 0.5683 0.0406 -0.2671 0.200 Uiso 1 d .
H83A H 0.5837 0.0603 -0.2803(99) 0.300 Uiso 1 calc R
H83B H 0.5707 0.0843 -0.2372(99) 0.300 Uiso 1 calc R
H83C H 0.5459 0.0449 -0.2974(99) 0.300 Uiso 1 calc R

loop_
_atom_type_symbol
_atom_type_description
_atom_type_scat_dispersion_real
_atom_type_scat_dispersion_imag
_atom_type_scat_source
C C 0.0033 0.0016 'International Tables Vol C Tables 4.2.6.8 and 6.1.1.4'
H H 0.0000 0.0000 'International Tables Vol C Tables 4.2.6.8 and 6.1.1.4'
N N 0.0061 0.0033 'International Tables Vol C Tables 4.2.6.8 and 6.1.1.4'
Si Si 0.0817 0.0704 'International Tables Vol C Tables 4.2.6.8 and 6.1.1.4'
Ru Ru -1.2594 0.8363 'International Tables Vol C Tables 4.2.6.8 and 6.1.1.4'

loop_
_geom_angle_atom_site_label_1
_geom_angle_atom_site_label_2
_geom_angle_atom_site_label_3
_geom_angle
_geom_angle_site_symmetry_3
C4 Ru1 N5 103.8(5) .
C4 Ru1 N3 93.3(5) .
N5 Ru1 N3 90.5(4) .
C4 Ru1 N7 94.1(5) .
N5 Ru1 N7 89.7(4) .
N3 Ru1 N7 172.3(4) .
C4 Ru1 N1 85.0(5) .
N5 Ru1 N1 171.2(4) .
N3 Ru1 N1 89.1(4) .
N7 Ru1 N1 89.6(4) .
C4 Ru1 Ru2 163.1(4) .
N5 Ru1 Ru2 93.1(3) .
N3 Ru1 Ru2 87.5(3) .
N7 Ru1 Ru2 84.8(3) .
N1 Ru1 Ru2 78.1(3) .
C5 Ru2 N2 102.7(5) .
C5 Ru2 N8 100.1(5) .
N2 Ru2 N8 90.9(4) .
C5 Ru2 N4 88.9(5) .
N2 Ru2 N4 89.0(4) .
N8 Ru2 N4 170.8(4) .
C5 Ru2 N6 84.8(4) .
N2 Ru2 N6 171.6(3) .
N8 Ru2 N6 91.4(4) .
N4 Ru2 N6 87.5(4) .
C5 Ru2 Ru1 162.1(4) .
N2 Ru2 Ru1 93.7(3) .
N8 Ru2 Ru1 86.4(3) .
N4 Ru2 Ru1 84.4(3) .
N6 Ru2 Ru1 78.4(2) .
C10 Si1 C8 107.8(8) .
C10 Si1 C11 109.5(12) .
C8 Si1 C11 108.2(8) .
C10 Si1 C9 110.5(11) .
C8 Si1 C9 110.6(10) .
C11 Si1 C9 110.1(11) .
C12 N1 C16 109.2(9) .
C12 N1 Ru1 125.7(7) .
C16 N1 Ru1 124.9(8) .
C12 N2 C22 117.9(10) .
C12 N2 Ru2 113.7(9) .
C22 N2 Ru2 127.8(7) .
C13 N3 C28 112.7(11) .
C13 N3 Ru1 120.0(9) .
C28 N3 Ru1 127.3(8) .
C13 N4 C34 111.4(10) .
C13 N4 Ru2 121.6(8) .
C34 N4 Ru2 126.9(8) .
C14 N5 C40 117.5(10) .
C14 N5 Ru1 115.9(8) .
C40 N5 Ru1 126.5(7) .
C14 N6 C58 112.7(10) .
C14 N6 Ru2 125.6(8) .
C58 N6 Ru2 121.2(7) .
C15 N7 C52 115.5(11) .
C15 N7 Ru1 120.6(8) .
C52 N7 Ru1 124.0(8) .
C15 N8 C46 115.3(10) .
C15 N8 Ru2 119.9(8) .
C46 N8 Ru2 124.8(8) .
C2 C1 C1 177.2(30) 5_756
C1 C2 C3 176.0(19) .
C4 C3 C2 176.3(18) .
C3 C4 Ru1 176.7(12) .
C6 C5 Ru2 176.3(12) .
C5 C6 C7 172.2(14) .
C8 C7 C6 177.4(17) .
C7 C8 Si1 172.2(16) .
N2 C12 N1 123.1(11) .
N3 C13 N4 121.5(12) .
N6 C14 N5 122.7(11) .
N7 C15 N8 122.7(12) .
C21 C16 C17 121.1(14) .
C21 C16 N1 119.4(13) .
C17 C16 N1 119.3(12) .
C16 C17 C18 121.9(17) .
C19 C18 C17 119.0(19) .
C18 C19 C20 122.3(15) .
C19 C20 C21 117.2(17) .
C16 C21 C20 118.1(16) .
C23 C22 C27 120.6(11) .
C23 C22 N2 117.9(11) .
C27 C22 N2 121.5(12) .
C22 C23 C24 116.5(12) .
C25 C24 C23 122.6(14) .
C26 C25 C24 119.0(14) .
C25 C26 C27 120.7(13) .
C22 C27 C26 120.6(13) .
C33 C28 C29 118.5(13) .
C33 C28 N3 121.1(12) .
C29 C28 N3 120.3(14) .
C28 C29 C30 119.5(17) .
C31 C30 C29 119.6(17) .
C32 C31 C30 121.8(16) .
C31 C32 C33 118.8(18) .
C28 C33 C32 121.7(16) .
C39 C34 C35 119.0(11) .
C39 C34 N4 119.0(10) .
C35 C34 N4 121.6(11) .
C34 C35 C36 120.6(13) .
C37 C36 C35 117.3(13) .
C38 C37 C36 123.1(13) .
C37 C38 C39 117.7(13) .
C34 C39 C38 122.4(12) .
C41 C40 C45 119.2(11) .
C41 C40 N5 121.7(10) .
C45 C40 N5 119.2(9) .
C40 C41 C42 120.5(13) .
C41 C42 C43 119.1(12) .
C44 C43 C42 121.1(13) .
C43 C44 C45 120.6(14) .
C44 C45 C40 119.3(12) .
C51 C46 C47 119.1(13) .
C51 C46 N8 121.9(12) .
C47 C46 N8 119.0(11) .
C48 C47 C46 120.7(15) .
C49 C48 C47 122.0(17) .
C48 C49 C50 118.7(16) .
C49 C50 C51 119.6(16) .
C46 C51 C50 119.7(15) .
C53 C52 N7 119.9(12) .
C53 C52 C57 118.5(14) .
N7 C52 C57 121.5(14) .
C54 C53 C52 121.2(15) .
C53 C54 C55 119.8(18) .
C56 C55 C54 119.4(18) .
C55 C56 C57 124.4(18) .
C56 C57 C52 115.5(17) .
C63 C58 C59 118.3(11) .
C63 C58 N6 121.1(10) .
C59 C58 N6 120.7(10) .
C60 C59 C58 118.3(12) .
C61 C60 C59 122.8(13) .
C60 C61 C62 121.0(12) .
C61 C62 C63 116.6(12) .
C58 C63 C62 123.0(11) .
C70 C65 C66 117.5(16) .
C70 C65 C64 121.1(16) .
C66 C65 C64 121.3(17) .
C67 C66 C65 122.1(20) .
C68 C67 C66 119.6(22) .
C67 C68 C69 120.4(20) .
C70 C69 C68 116.0(20) .
C65 C70 C69 123.5(18) .
C71 C72 C73 144.5 .
C71 C72 C77 114.0 .
C73 C72 C77 101.0 .
C72 C73 C74 128.0 .
C75 C74 C73 108.6 .
C76 C75 C74 133.7 .
C75 C76 C77 122.8 .
C76 C77 C72 124.0 .
C78 C79 C80 105.3 .
C79 C80 C81 103.3 .
C80 C81 C82 106.4 .
C83 C82 C81 120.2 .

loop_
_geom_bond_atom_site_label_1
_geom_bond_atom_site_label_2
_geom_bond_distance
_geom_bond_site_symmetry_2
Ru1 C4 1.939(12) .
Ru1 N5 1.984(10) .
Ru1 N3 1.999(11) .
Ru1 N7 2.050(11) .
Ru1 N1 2.071(10) .
Ru1 Ru2 2.5586(12) .
Ru2 C5 1.977(12) .
Ru2 N2 1.993(10) .
Ru2 N8 2.018(10) .
Ru2 N4 2.035(10) .
Ru2 N6 2.111(9) .
Si1 C10 1.79(2) .
Si1 C8 1.80(2) .
Si1 C11 1.83(2) .
Si1 C9 1.86(2) .
N1 C12 1.348(15) .
N1 C16 1.464(15) .
N2 C12 1.314(14) .
N2 C22 1.429(15) .
N3 C13 1.341(14) .
N3 C28 1.46(2) .
N4 C13 1.348(14) .
N4 C34 1.440(13) .
N5 C14 1.317(14) .
N5 C40 1.457(14) .
N6 C14 1.303(13) .
N6 C58 1.436(13) .
N7 C15 1.316(15) .
N7 C52 1.40(2) .
N8 C15 1.334(15) .
N8 C46 1.45(2) .
C1 C2 1.22(2) .
C1 C1 1.31(3) 5_756
C2 C3 1.37(2) .
C3 C4 1.22(2) .
C5 C6 1.20(2) .
C6 C7 1.36(2) .
C7 C8 1.23(2) .
C16 C21 1.34(2) .
C16 C17 1.35(2) .
C17 C18 1.40(2) .
C18 C19 1.32(3) .
C19 C20 1.39(3) .
C20 C21 1.48(2) .
C22 C23 1.37(2) .
C22 C27 1.38(2) .
C23 C24 1.41(2) .
C24 C25 1.37(2) .
C25 C26 1.34(2) .
C26 C27 1.38(2) .
C28 C33 1.36(2) .
C28 C29 1.37(2) .
C29 C30 1.38(2) .
C30 C31 1.34(2) .
C31 C32 1.34(2) .
C32 C33 1.36(2) .
C34 C39 1.34(2) .
C34 C35 1.36(2) .
C35 C36 1.43(2) .
C36 C37 1.36(2) .
C37 C38 1.35(2) .
C38 C39 1.40(2) .
C40 C41 1.372(15) .
C40 C45 1.43(2) .
C41 C42 1.37(2) .
C42 C43 1.40(2) .
C43 C44 1.34(2) .
C44 C45 1.37(2) .
C46 C51 1.37(2) .
C46 C47 1.37(2) .
C47 C48 1.36(2) .
C48 C49 1.36(2) .
C49 C50 1.37(2) .
C50 C51 1.43(2) .
C52 C53 1.38(2) .
C52 C57 1.42(2) .
C53 C54 1.35(2) .
C54 C55 1.38(2) .
C55 C56 1.28(3) .
C56 C57 1.40(2) .
C58 C63 1.36(2) .
C58 C59 1.40(2) .
C59 C60 1.39(2) .
C60 C61 1.33(2) .
C61 C62 1.39(2) .
C62 C63 1.41(2) .
C64 C65 1.52(2) .
C65 C70 1.33(2) .
C65 C66 1.35(2) .
C66 C67 1.35(3) .
C67 C68 1.32(3) .
C68 C69 1.41(3) .
C69 C70 1.37(2) .
C71 C72 1.34 .
C72 C73 1.48 .
C72 C77 1.54 .
C73 C74 1.49 .
C74 C75 1.21 .
C75 C76 1.18 .
C76 C77 1.27 .
C78 C79 1.50 .
C79 C80 1.55 .
C80 C81 1.59 .
C81 C82 1.64 .
C82 C83 1.44 .
